data_7713827
loop_
_publ_author_name
'Horrer, G\"unther'
'Luff, Martin Simon'
'Radius, Udo'

_publ_section_title
;
 N Heterocyclic Carbene and Cyclic (Alkyl)(Amino)Carbene ligated
 Half-Sandwich Complexes of Chromium(II) and Chromium(I)
;
_journal_name_full 'Dalton Transactions'
_journal_paper_doi 10.1039/D3DT02123H
_journal_year 2023
_chemical_formula_moiety '(C33H40ClCrN), (C7H8)'
_chemical_formula_sum 'C40 H48 Cl Cr N'
_chemical_formula_weight 630.24
_space_group_crystal_system trigonal
_space_group_IT_number 147
_space_group_name_Hall '-P 3'
_space_group_name_H-M_alt 'P -3'
_atom_sites_solution_hydrogens geom
_atom_sites_solution_primary dual
_atom_sites_solution_secondary difmap
_audit_creation_method SHELXL-2018/3
_audit_update_record
;
2023-07-06 deposited with the CCDC.	2023-08-22 downloaded from the CCDC.
;
_cell_angle_alpha 90
_cell_angle_beta 90
_cell_angle_gamma 120
_cell_formula_units_Z 6
_cell_length_a 23.8746(4)
_cell_length_b 23.8746(4)
_cell_length_c 10.3635(2)
_cell_measurement_reflns_used 10928
_cell_measurement_temperature 100(2)
_cell_measurement_theta_max 72.5010
_cell_measurement_theta_min 3.6970
_cell_volume 5115.75(16)
_computing_cell_refinement 'CrysAlisPro 1.171.40.53 (Rigaku OD, 2019)'
_computing_data_collection 'CrysAlisPro 1.171.40.53 (Rigaku OD, 2019)'
_computing_data_reduction 'CrysAlisPro 1.171.40.53 (Rigaku OD, 2019)'
_computing_molecular_graphics 'ShelXLe (Huebschle et all, 2011)'
_computing_publication_material 'SHELXL-2014/6 (Sheldrick, 2014)'
_computing_structure_refinement 'SHELXL-2018/3 (Sheldrick, 2018)'
_computing_structure_solution 'SHELXT 2014/5 (Sheldrick, 2014)'
_diffrn_ambient_temperature 100(2)
_diffrn_detector_area_resol_mean 10.0000
_diffrn_measured_fraction_theta_full 0.998
_diffrn_measured_fraction_theta_max 0.998
_diffrn_measurement_device_type 'XtaLAB Synergy, Dualflex, HyPix'
_diffrn_measurement_method '\w scans'
_diffrn_radiation_type CuK\a
_diffrn_radiation_wavelength 1.54184
_diffrn_reflns_av_unetI/netI 0.0477
_diffrn_reflns_Laue_measured_fraction_full 0.998
_diffrn_reflns_Laue_measured_fraction_max 0.998
_diffrn_reflns_limit_h_max 29
_diffrn_reflns_limit_h_min -29
_diffrn_reflns_limit_k_max 29
_diffrn_reflns_limit_k_min -29
_diffrn_reflns_limit_l_max 12
_diffrn_reflns_limit_l_min 0
_diffrn_reflns_number 6687
_diffrn_reflns_point_group_measured_fraction_full 0.998
_diffrn_reflns_point_group_measured_fraction_max 0.998
_diffrn_reflns_theta_full 72.000
_diffrn_reflns_theta_max 72.091
_diffrn_reflns_theta_min 3.703
_diffrn_source 'micro-focus sealed X-ray tube'
_exptl_absorpt_coefficient_mu 3.676
_exptl_absorpt_correction_T_max 1.000
_exptl_absorpt_correction_T_min 0.609
_exptl_absorpt_correction_type gaussian
_exptl_absorpt_process_details
;
CrysAlisPro 1.171.41.112a (Rigaku Oxford Diffraction, 2021)
Numerical absorption correction based on gaussian integration over
a multifaceted crystal model
Empirical absorption correction using spherical harmonics,
implemented in SCALE3 ABSPACK scaling algorithm.
;
_exptl_crystal_colour green
_exptl_crystal_density_diffrn 1.227
_exptl_crystal_description plate
_exptl_crystal_F_000 2016
_exptl_crystal_size_max 0.190
_exptl_crystal_size_mid 0.060
_exptl_crystal_size_min 0.050
_refine_diff_density_max 0.354
_refine_diff_density_min -0.351
_refine_diff_density_rms 0.051
_refine_ls_extinction_method none
_refine_ls_goodness_of_fit_ref 1.024
_refine_ls_hydrogen_treatment constr
_refine_ls_matrix_type full
_refine_ls_number_parameters 457
_refine_ls_number_reflns 6687
_refine_ls_number_restraints 318
_refine_ls_restrained_S_all 1.013
_refine_ls_R_factor_all 0.0643
_refine_ls_R_factor_gt 0.0429
_refine_ls_shift/su_max 0.001
_refine_ls_shift/su_mean 0.000
_refine_ls_structure_factor_coef Fsqd
_refine_ls_weighting_details 'w=1/[\s^2^(Fo^2^)+(0.0524P)^2^+1.8630P] where P=(Fo^2^+2Fc^2^)/3'
_refine_ls_weighting_scheme calc
_refine_ls_wR_factor_gt 0.0987
_refine_ls_wR_factor_ref 0.1077
_reflns_Friedel_coverage 0.000
_reflns_number_gt 5154
_reflns_number_total 6687
_reflns_threshold_expression 'I > 2\s(I)'
_cod_data_source_file d3dt02123h2.cif
_cod_data_source_block compound_9
_cod_original_cell_volume 5115.7(2)
_cod_database_code 7713827
_shelx_shelxl_version_number 2018/3
_shelx_space_group_comment
;
The symmetry employed for this shelxl refinement is uniquely defined
by the following loop, which should always be used as a source of
symmetry information in preference to the above space-group names.
They are only intended as comments.
;
_shelx_estimated_absorpt_t_min 0.542
_shelx_estimated_absorpt_t_max 0.838

loop_
_space_group_symop_operation_xyz
'x, y, z'
'-y, x-y, z'
'-x+y, -x, z'
'-x, -y, -z'
'y, -x+y, -z'
'x-y, x, -z'

loop_
_atom_site_label
_atom_site_type_symbol
_atom_site_fract_x
_atom_site_fract_y
_atom_site_fract_z
_atom_site_U_iso_or_equiv
_atom_site_adp_type
_atom_site_occupancy
_atom_site_site_symmetry_order
_atom_site_calc_flag
_atom_site_refinement_flags_posn
_atom_site_refinement_flags_adp
_atom_site_refinement_flags_occupancy
_atom_site_disorder_assembly
_atom_site_disorder_group
Cr01 Cr 0.86333(2) 0.53437(2) 0.43250(4) 0.02295(11) Uani 1 1 d . . . . .
Cl02 Cl 0.94501(3) 0.61163(3) 0.55972(6) 0.02840(14) Uani 1 1 d . . . . .
N003 N 0.82791(9) 0.62175(9) 0.26910(19) 0.0222(4) Uani 1 1 d . . . . .
C004 C 0.85452(12) 0.61231(11) 0.1484(2) 0.0246(5) Uani 1 1 d . . . . .
C005 C 0.82103(11) 0.58881(11) 0.3746(2) 0.0221(5) Uani 1 1 d . . . . .
C006 C 0.78029(11) 0.60281(11) 0.4681(2) 0.0244(5) Uani 1 1 d . . . . .
C007 C 0.81117(12) 0.57258(12) 0.0513(2) 0.0272(5) Uani 1 1 d . . . . .
C008 C 0.83764(13) 0.56811(13) -0.0651(3) 0.0327(6) Uani 1 1 d . . . . .
H008 H 0.809400 0.542128 -0.132080 0.039 Uiso 1 1 calc R U . . .
C009 C 0.88833(12) 0.44691(11) 0.3928(2) 0.0268(5) Uani 1 1 d . . . . .
C00A C 0.79406(12) 0.42826(11) 0.4961(3) 0.0288(6) Uani 1 1 d . . . . .
C00B C 0.85671(12) 0.43624(11) 0.5175(2) 0.0271(5) Uani 1 1 d . . . . .
C00C C 0.73801(12) 0.53277(12) 0.0662(3) 0.0300(5) Uani 1 1 d . . . . .
H00C H 0.726225 0.543118 0.151988 0.036 Uiso 1 1 calc R U . . .
C00D C 0.92203(12) 0.64325(12) 0.1313(2) 0.0268(5) Uani 1 1 d . . . . .
C00E C 0.86491(13) 0.45752(12) 0.1670(3) 0.0321(6) Uani 1 1 d . . . . .
H00E H 0.838290 0.460760 0.102742 0.039 Uiso 1 1 calc R U . . .
C00F C 0.84456(12) 0.44646(12) 0.2974(2) 0.0280(5) Uani 1 1 d . . . . .
C00G C 0.97169(12) 0.67886(12) 0.2362(2) 0.0285(5) Uani 1 1 d . . . . .
H00G H 0.948263 0.678117 0.316717 0.034 Uiso 1 1 calc R U . . .
C00H C 0.94459(13) 0.63619(13) 0.0114(2) 0.0320(6) Uani 1 1 d . . . . .
H00H H 0.989936 0.657070 -0.002734 0.038 Uiso 1 1 calc R U . . .
C00I C 0.71007(12) 0.54753(12) 0.4481(3) 0.0318(6) Uani 1 1 d . . . . .
H00A H 0.680973 0.554802 0.503292 0.048 Uiso 1 1 calc R U . . .
H00B H 0.706871 0.506177 0.470821 0.048 Uiso 1 1 calc R U . . .
H00D H 0.697785 0.546508 0.357551 0.048 Uiso 1 1 calc R U . . .
C00J C 0.71362(13) 0.46010(13) 0.0617(3) 0.0352(6) Uani 1 1 d . . . . .
H00F H 0.666849 0.436149 0.076980 0.053 Uiso 1 1 calc R U . . .
H00I H 0.735465 0.448973 0.128514 0.053 Uiso 1 1 calc R U . . .
H00J H 0.722921 0.448628 -0.023252 0.053 Uiso 1 1 calc R U . . .
C00K C 0.80905(12) 0.67447(12) 0.2804(3) 0.0284(5) Uani 1 1 d . . . . .
C00L C 0.78769(12) 0.43866(11) 0.3622(3) 0.0283(5) Uani 1 1 d . . . . .
H00L H 0.746614 0.429650 0.318723 0.034 Uiso 1 1 calc R U . . .
C00M C 0.94779(13) 0.45289(12) 0.3561(3) 0.0324(6) Uani 1 1 d . . . . .
H00M H 0.976150 0.451844 0.419143 0.039 Uiso 1 1 calc R U . . .
C00N C 0.78957(12) 0.66804(12) 0.4222(2) 0.0287(5) Uani 1 1 d . . . . .
H00K H 0.748870 0.669121 0.431901 0.034 Uiso 1 1 calc R U . . .
H00N H 0.823786 0.703876 0.473208 0.034 Uiso 1 1 calc R U . . .
C00O C 0.75325(13) 0.41761(12) 0.6040(3) 0.0347(6) Uani 1 1 d . . . . .
H00O H 0.711928 0.413628 0.592539 0.042 Uiso 1 1 calc R U . . .
C00P C 0.92320(13) 0.46351(13) 0.1341(3) 0.0361(6) Uani 1 1 d . . . . .
H00P H 0.936273 0.469977 0.046189 0.043 Uiso 1 1 calc R U . . .
C00Q C 0.96416(13) 0.46026(13) 0.2279(3) 0.0358(6) Uani 1 1 d . . . . .
H00Q H 1.003724 0.463218 0.202044 0.043 Uiso 1 1 calc R U . . .
C00R C 0.90361(13) 0.60014(14) -0.0869(3) 0.0352(6) Uani 1 1 d . . . . .
H00R H 0.920348 0.597313 -0.168281 0.042 Uiso 1 1 calc R U . . .
C00S C 1.01907(13) 0.74965(13) 0.2011(3) 0.0373(6) Uani 1 1 d . . . . .
H00S H 1.048658 0.770937 0.273492 0.056 Uiso 1 1 calc R U . . .
H00T H 0.994855 0.771939 0.182987 0.056 Uiso 1 1 calc R U . . .
H00U H 1.043941 0.751275 0.124602 0.056 Uiso 1 1 calc R U . . .
C00T C 0.79773(13) 0.60333(13) 0.6097(2) 0.0304(6) Uani 1 1 d . . . . .
H00V H 0.769896 0.613107 0.663312 0.046 Uiso 1 1 calc R U . . .
H00W H 0.843065 0.636387 0.623355 0.046 Uiso 1 1 calc R U . . .
H00X H 0.791440 0.560822 0.633376 0.046 Uiso 1 1 calc R U . . .
C00U C 0.87655(14) 0.43140(12) 0.6435(3) 0.0349(6) Uani 1 1 d . . . . .
H00Y H 0.917941 0.436023 0.658127 0.042 Uiso 1 1 calc R U . . .
C00V C 0.70273(14) 0.54880(14) -0.0393(3) 0.0398(7) Uani 1 1 d . . . . .
H00Z H 0.657123 0.530362 -0.015543 0.060 Uiso 1 1 calc R U . . .
H010 H 0.705838 0.530387 -0.121644 0.060 Uiso 1 1 calc R U . . .
H011 H 0.722779 0.595836 -0.047661 0.060 Uiso 1 1 calc R U . . .
C00W C 0.77390(15) 0.41316(13) 0.7240(3) 0.0414(7) Uani 1 1 d . . . . .
H012 H 0.746173 0.405269 0.795823 0.050 Uiso 1 1 calc R U . . .
C00X C 0.86899(14) 0.73963(13) 0.2507(3) 0.0379(7) Uani 1 1 d . . . . .
H013 H 0.858743 0.774285 0.262000 0.057 Uiso 1 1 calc R U . . .
H014 H 0.882647 0.739734 0.161530 0.057 Uiso 1 1 calc R U . . .
H015 H 0.904023 0.746657 0.309692 0.057 Uiso 1 1 calc R U . . .
C00Y C 0.75531(15) 0.66516(14) 0.1881(3) 0.0395(7) Uani 1 1 d . . . . .
H016 H 0.746617 0.700906 0.198465 0.059 Uiso 1 1 calc R U . . .
H017 H 0.715999 0.624156 0.207381 0.059 Uiso 1 1 calc R U . . .
H018 H 0.768799 0.664426 0.099084 0.059 Uiso 1 1 calc R U . . .
C00Z C 1.00954(12) 0.64356(13) 0.2633(3) 0.0332(6) Uani 1 1 d . . . . .
H019 H 1.038336 0.663734 0.337202 0.050 Uiso 1 1 calc R U . . .
H01A H 1.035259 0.646461 0.187222 0.050 Uiso 1 1 calc R U . . .
H01B H 0.979149 0.598013 0.282655 0.050 Uiso 1 1 calc R U . . .
C010 C 0.83496(16) 0.41992(13) 0.7443(3) 0.0412(7) Uani 1 1 d . . . . .
H01C H 0.847795 0.416502 0.829341 0.049 Uiso 1 1 calc R U . . .
C1_1 C 1.1388(4) 0.9597(3) 0.3353(7) 0.0623(10) Uani 0.487(4) 1 d G U P A 1
C2_1 C 1.1660(3) 0.9361(5) 0.2459(7) 0.0602(12) Uani 0.487(4) 1 d G U P A 1
H2_1 H 1.202843 0.934185 0.274590 0.072 Uiso 0.487(4) 1 calc R U P A 1
C3_1 C 1.1468(4) 0.9162(4) 0.1263(6) 0.0634(14) Uani 0.487(4) 1 d G U P A 1
H3_1 H 1.169454 0.902143 0.072003 0.076 Uiso 0.487(4) 1 calc R U P A 1
C4_1 C 1.0875(4) 0.9169(4) 0.0809(10) 0.0642(14) Uani 0.487(4) 1 d . U P A 1
H4_1 H 1.069522 0.900306 -0.001655 0.077 Uiso 0.487(4) 1 calc R U P A 1
C5_1 C 1.0600(4) 0.9416(4) 0.1601(9) 0.0665(13) Uani 0.487(4) 1 d . U P A 1
H5_1 H 1.023111 0.943280 0.131102 0.080 Uiso 0.487(4) 1 calc R U P A 1
C6_1 C 1.0859(8) 0.9659(7) 0.2903(13) 0.0622(13) Uani 0.487(4) 1 d . U P A 1
H6_1 H 1.067685 0.985245 0.342911 0.075 Uiso 0.487(4) 1 calc R U P A 1
C7_1 C 1.1632(5) 0.9809(5) 0.4621(11) 0.066(2) Uani 0.487(4) 1 d . U P A 1
H7A_1 H 1.129832 0.954521 0.525470 0.099 Uiso 0.487(4) 1 calc R U P A 1
H7B_1 H 1.175226 1.026341 0.472207 0.099 Uiso 0.487(4) 1 calc R U P A 1
H7C_1 H 1.201371 0.976345 0.476043 0.099 Uiso 0.487(4) 1 calc R U P A 1
C1_2 C 1.1275(3) 0.9408(3) 0.2136(6) 0.0657(11) Uani 0.513(4) 1 d G U P A 2
C2_2 C 1.1760(4) 0.9417(4) 0.2910(6) 0.0593(12) Uani 0.513(4) 1 d G U P A 2
H2_2 H 1.203215 0.926634 0.257469 0.071 Uiso 0.513(4) 1 calc R U P A 2
C3_2 C 1.1841(3) 0.9638(3) 0.4128(6) 0.0570(12) Uani 0.513(4) 1 d G U P A 2
H3_2 H 1.216940 0.964048 0.465055 0.068 Uiso 0.513(4) 1 calc R U P A 2
C4_2 C 1.1439(4) 0.9871(5) 0.4647(12) 0.0590(15) Uani 0.513(4) 1 d . U P A 2
H4_2 H 1.150027 1.002871 0.550661 0.071 Uiso 0.513(4) 1 calc R U P A 2
C5_2 C 1.0976(3) 0.9862(3) 0.3910(8) 0.0614(12) Uani 0.513(4) 1 d . U P A 2
H5_2 H 1.071374 1.002695 0.423061 0.074 Uiso 0.513(4) 1 calc R U P A 2
C6_2 C 1.0879(8) 0.9604(7) 0.2637(12) 0.0653(13) Uani 0.513(4) 1 d . U P A 2
H6_2 H 1.053109 0.956989 0.213247 0.078 Uiso 0.513(4) 1 calc R U P A 2
C7_2 C 1.1212(5) 0.9182(5) 0.0874(10) 0.083(2) Uani 0.513(4) 1 d . U P A 2
H7A_2 H 1.094939 0.931605 0.037571 0.124 Uiso 0.513(4) 1 calc R U P A 2
H7B_2 H 1.099982 0.870917 0.087968 0.124 Uiso 0.513(4) 1 calc R U P A 2
H7C_2 H 1.164047 0.936310 0.047933 0.124 Uiso 0.513(4) 1 calc R U P A 2

loop_
_atom_site_aniso_label
_atom_site_aniso_U_11
_atom_site_aniso_U_22
_atom_site_aniso_U_33
_atom_site_aniso_U_23
_atom_site_aniso_U_13
_atom_site_aniso_U_12
Cr01 0.0236(2) 0.0224(2) 0.0238(2) 0.00093(16) -0.00007(16) 0.01231(17)
Cl02 0.0281(3) 0.0299(3) 0.0262(3) -0.0015(2) -0.0024(2) 0.0138(2)
N003 0.0214(10) 0.0241(10) 0.0217(10) 0.0010(8) 0.0010(8) 0.0119(8)
C004 0.0284(13) 0.0284(13) 0.0187(12) 0.0041(10) 0.0023(10) 0.0155(11)
C005 0.0184(11) 0.0208(11) 0.0235(12) -0.0021(9) -0.0022(9) 0.0070(9)
C006 0.0227(12) 0.0255(12) 0.0263(13) 0.0002(10) 0.0015(10) 0.0130(10)
C007 0.0297(13) 0.0294(13) 0.0234(12) 0.0030(10) -0.0005(10) 0.0154(11)
C008 0.0377(15) 0.0391(15) 0.0227(13) 0.0003(11) -0.0019(11) 0.0202(13)
C009 0.0293(13) 0.0188(11) 0.0316(14) -0.0020(10) -0.0011(10) 0.0116(10)
C00A 0.0294(13) 0.0194(12) 0.0326(14) 0.0001(10) 0.0024(11) 0.0085(10)
C00B 0.0333(14) 0.0177(11) 0.0307(14) 0.0017(10) 0.0014(11) 0.0131(11)
C00C 0.0306(13) 0.0362(14) 0.0237(13) -0.0028(11) -0.0048(11) 0.0170(12)
C00D 0.0273(13) 0.0287(13) 0.0238(13) 0.0066(10) 0.0023(10) 0.0136(11)
C00E 0.0331(14) 0.0308(14) 0.0307(14) -0.0036(11) -0.0027(11) 0.0146(12)
C00F 0.0292(13) 0.0233(12) 0.0300(14) -0.0033(10) -0.0041(11) 0.0120(11)
C00G 0.0237(12) 0.0297(13) 0.0282(13) 0.0030(11) 0.0031(10) 0.0105(11)
C00H 0.0316(14) 0.0377(14) 0.0246(14) 0.0058(11) 0.0064(11) 0.0158(12)
C00I 0.0243(13) 0.0319(14) 0.0351(15) 0.0003(12) 0.0058(11) 0.0109(11)
C00J 0.0329(14) 0.0390(15) 0.0306(15) -0.0007(12) 0.0000(11) 0.0157(12)
C00K 0.0305(13) 0.0291(13) 0.0319(14) 0.0014(11) 0.0003(11) 0.0196(11)
C00L 0.0238(12) 0.0236(12) 0.0338(14) -0.0040(10) 0.0010(10) 0.0091(10)
C00M 0.0318(14) 0.0294(13) 0.0394(16) -0.0031(11) -0.0034(11) 0.0177(12)
C00N 0.0298(13) 0.0308(13) 0.0283(14) -0.0012(11) 0.0019(11) 0.0172(11)
C00O 0.0351(15) 0.0238(13) 0.0385(16) -0.0018(11) 0.0070(12) 0.0097(11)
C00P 0.0374(15) 0.0349(15) 0.0324(15) -0.0049(12) 0.0048(12) 0.0154(12)
C00Q 0.0295(14) 0.0362(15) 0.0448(17) -0.0076(13) 0.0032(12) 0.0188(12)
C00R 0.0424(16) 0.0454(16) 0.0198(13) 0.0045(11) 0.0073(11) 0.0235(13)
C00S 0.0303(14) 0.0307(14) 0.0426(17) 0.0043(12) 0.0041(12) 0.0091(12)
C00T 0.0345(14) 0.0348(14) 0.0256(13) -0.0006(11) 0.0025(11) 0.0200(12)
C00U 0.0444(16) 0.0242(13) 0.0378(16) 0.0015(11) -0.0044(13) 0.0184(12)
C00V 0.0382(16) 0.0450(16) 0.0364(16) -0.0004(13) -0.0111(12) 0.0209(14)
C00W 0.0543(19) 0.0255(14) 0.0356(16) 0.0022(12) 0.0137(14) 0.0134(13)
C00X 0.0439(16) 0.0296(14) 0.0440(17) 0.0085(12) 0.0111(13) 0.0212(13)
C00Y 0.0511(18) 0.0445(17) 0.0357(16) -0.0041(13) -0.0101(13) 0.0335(15)
C00Z 0.0258(13) 0.0392(15) 0.0333(15) 0.0016(12) 0.0010(11) 0.0153(12)
C010 0.061(2) 0.0274(14) 0.0305(15) 0.0024(11) -0.0005(13) 0.0188(14)
C1_1 0.0568(18) 0.0468(17) 0.078(2) 0.0144(17) 0.0095(17) 0.0221(15)
C2_1 0.056(2) 0.0419(18) 0.079(2) 0.017(2) 0.010(2) 0.0216(17)
C3_1 0.056(2) 0.050(2) 0.080(2) 0.014(2) 0.011(2) 0.0230(19)
C4_1 0.056(2) 0.055(2) 0.077(3) 0.007(2) 0.011(2) 0.024(2)
C5_1 0.061(2) 0.054(2) 0.077(3) 0.005(2) 0.013(2) 0.0230(19)
C6_1 0.056(2) 0.052(2) 0.077(3) 0.007(2) 0.010(2) 0.0252(18)
C7_1 0.062(4) 0.050(3) 0.076(3) 0.017(3) 0.006(3) 0.020(3)
C1_2 0.0604(19) 0.0492(17) 0.077(2) 0.0102(17) 0.0107(18) 0.0196(16)
C2_2 0.056(2) 0.0400(18) 0.081(2) 0.019(2) 0.012(2) 0.0237(17)
C3_2 0.053(2) 0.042(2) 0.080(2) 0.0200(19) 0.009(2) 0.0268(17)
C4_2 0.054(2) 0.046(2) 0.079(3) 0.013(2) 0.009(2) 0.026(2)
C5_2 0.054(2) 0.052(2) 0.078(2) 0.010(2) 0.008(2) 0.0267(18)
C6_2 0.056(2) 0.054(2) 0.079(3) 0.010(2) 0.007(2) 0.0223(18)
C7_2 0.076(4) 0.060(3) 0.082(3) 0.006(3) 0.014(3) 0.012(3)

loop_
_atom_type_symbol
_atom_type_description
_atom_type_scat_dispersion_real
_atom_type_scat_dispersion_imag
_atom_type_scat_source
C C 0.0181 0.0091 'International Tables Vol C Tables 4.2.6.8 and 6.1.1.4'
H H 0.0000 0.0000 'International Tables Vol C Tables 4.2.6.8 and 6.1.1.4'
N N 0.0311 0.0180 'International Tables Vol C Tables 4.2.6.8 and 6.1.1.4'
Cl Cl 0.3639 0.7018 'International Tables Vol C Tables 4.2.6.8 and 6.1.1.4'
Cr Cr -0.1635 2.4439 'International Tables Vol C Tables 4.2.6.8 and 6.1.1.4'

loop_
_geom_angle_atom_site_label_1
_geom_angle_atom_site_label_2
_geom_angle_atom_site_label_3
_geom_angle
_geom_angle_site_symmetry_1
_geom_angle_site_symmetry_3
_geom_angle_publ_flag
C005 Cr01 C00L 98.57(9) . . ?
C005 Cr01 Cl02 98.29(6) . . ?
C00L Cr01 Cl02 160.01(7) . . ?
C005 Cr01 C00A 117.19(9) . . ?
C00L Cr01 C00A 36.70(9) . . ?
Cl02 Cr01 C00A 124.37(7) . . ?
C005 Cr01 C00F 116.36(9) . . ?
C00L Cr01 C00F 36.44(9) . . ?
Cl02 Cr01 C00F 138.89(6) . . ?
C00A Cr01 C00F 59.07(9) . . ?
C005 Cr01 C00B 151.94(9) . . ?
C00L Cr01 C00B 59.86(9) . . ?
Cl02 Cr01 C00B 100.64(6) . . ?
C00A Cr01 C00B 34.83(8) . . ?
C00F Cr01 C00B 57.92(9) . . ?
C005 Cr01 C009 150.53(9) . . ?
C00L Cr01 C009 59.37(9) . . ?
Cl02 Cr01 C009 107.74(6) . . ?
C00A Cr01 C009 57.86(8) . . ?
C00F Cr01 C009 34.34(8) . . ?
C00B Cr01 C009 34.42(8) . . ?
C005 N003 C004 123.58(19) . . ?
C005 N003 C00K 115.32(19) . . ?
C004 N003 C00K 121.04(18) . . ?
C00D C004 C007 121.6(2) . . ?
C00D C004 N003 119.7(2) . . ?
C007 C004 N003 118.7(2) . . ?
N003 C005 C006 107.6(2) . . ?
N003 C005 Cr01 131.15(17) . . ?
C006 C005 Cr01 120.87(16) . . ?
C00T C006 C005 114.4(2) . . ?
C00T C006 C00N 113.0(2) . . ?
C005 C006 C00N 103.96(19) . . ?
C00T C006 C00I 108.2(2) . . ?
C005 C006 C00I 105.47(19) . . ?
C00N C006 C00I 111.7(2) . . ?
C008 C007 C004 117.4(2) . . ?
C008 C007 C00C 117.6(2) . . ?
C004 C007 C00C 124.9(2) . . ?
C00R C008 C007 122.3(2) . . ?
C00R C008 H008 118.8 . . ?
C007 C008 H008 118.8 . . ?
C00M C009 C00F 120.6(2) . . ?
C00M C009 C00B 131.9(2) . . ?
C00F C009 C00B 107.4(2) . . ?
C00M C009 Cr01 128.03(17) . . ?
C00F C009 Cr01 68.83(13) . . ?
C00B C009 Cr01 71.16(13) . . ?
C00O C00A C00B 118.8(2) . . ?
C00O C00A C00L 132.2(2) . . ?
C00B C00A C00L 108.8(2) . . ?
C00O C00A Cr01 117.99(17) . . ?
C00B C00A Cr01 76.78(14) . . ?
C00L C00A Cr01 67.36(13) . . ?
C00U C00B C00A 120.2(2) . . ?
C00U C00B C009 132.1(2) . . ?
C00A C00B C009 107.7(2) . . ?
C00U C00B Cr01 123.37(17) . . ?
C00A C00B Cr01 68.38(13) . . ?
C009 C00B Cr01 74.42(13) . . ?
C007 C00C C00J 111.9(2) . . ?
C007 C00C C00V 111.8(2) . . ?
C00J C00C C00V 108.3(2) . . ?
C007 C00C H00C 108.2 . . ?
C00J C00C H00C 108.2 . . ?
C00V C00C H00C 108.2 . . ?
C00H C00D C004 117.2(2) . . ?
C00H C00D C00G 117.6(2) . . ?
C004 C00D C00G 124.9(2) . . ?
C00P C00E C00F 119.6(3) . . ?
C00P C00E H00E 120.2 . . ?
C00F C00E H00E 120.2 . . ?
C00E C00F C009 118.4(2) . . ?
C00E C00F C00L 133.0(2) . . ?
C009 C00F C00L 108.4(2) . . ?
C00E C00F Cr01 120.20(17) . . ?
C009 C00F Cr01 76.82(14) . . ?
C00L C00F Cr01 65.69(13) . . ?
C00D C00G C00S 112.8(2) . . ?
C00D C00G C00Z 109.4(2) . . ?
C00S C00G C00Z 109.6(2) . . ?
C00D C00G H00G 108.3 . . ?
C00S C00G H00G 108.3 . . ?
C00Z C00G H00G 108.3 . . ?
C00R C00H C00D 122.5(2) . . ?
C00R C00H H00H 118.7 . . ?
C00D C00H H00H 118.7 . . ?
C006 C00I H00A 109.5 . . ?
C006 C00I H00B 109.5 . . ?
H00A C00I H00B 109.5 . . ?
C006 C00I H00D 109.5 . . ?
H00A C00I H00D 109.5 . . ?
H00B C00I H00D 109.5 . . ?
C00C C00J H00F 109.5 . . ?
C00C C00J H00I 109.5 . . ?
H00F C00J H00I 109.5 . . ?
C00C C00J H00J 109.5 . . ?
H00F C00J H00J 109.5 . . ?
H00I C00J H00J 109.5 . . ?
C00Y C00K C00N 113.4(2) . . ?
C00Y C00K C00X 108.3(2) . . ?
C00N C00K C00X 112.3(2) . . ?
C00Y C00K N003 113.7(2) . . ?
C00N C00K N003 100.98(19) . . ?
C00X C00K N003 108.01(19) . . ?
C00A C00L C00F 107.4(2) . . ?
C00A C00L Cr01 75.94(14) . . ?
C00F C00L Cr01 77.87(14) . . ?
C00A C00L H00L 125.3 . . ?
C00F C00L H00L 125.3 . . ?
Cr01 C00L H00L 125.3 . . ?
C00Q C00M C009 118.9(3) . . ?
C00Q C00M H00M 120.5 . . ?
C009 C00M H00M 120.5 . . ?
C00K C00N C006 106.42(19) . . ?
C00K C00N H00K 110.4 . . ?
C006 C00N H00K 110.4 . . ?
C00K C00N H00N 110.4 . . ?
C006 C00N H00N 110.4 . . ?
H00K C00N H00N 108.6 . . ?
C00W C00O C00A 119.4(3) . . ?
C00W C00O H00O 120.3 . . ?
C00A C00O H00O 120.3 . . ?
C00E C00P C00Q 121.3(3) . . ?
C00E C00P H00P 119.4 . . ?
C00Q C00P H00P 119.4 . . ?
C00M C00Q C00P 121.0(2) . . ?
C00M C00Q H00Q 119.5 . . ?
C00P C00Q H00Q 119.5 . . ?
C00H C00R C008 118.8(2) . . ?
C00H C00R H00R 120.6 . . ?
C008 C00R H00R 120.6 . . ?
C00G C00S H00S 109.5 . . ?
C00G C00S H00T 109.5 . . ?
H00S C00S H00T 109.5 . . ?
C00G C00S H00U 109.5 . . ?
H00S C00S H00U 109.5 . . ?
H00T C00S H00U 109.5 . . ?
C006 C00T H00V 109.5 . . ?
C006 C00T H00W 109.5 . . ?
H00V C00T H00W 109.5 . . ?
C006 C00T H00X 109.5 . . ?
H00V C00T H00X 109.5 . . ?
H00W C00T H00X 109.5 . . ?
C010 C00U C00B 118.8(3) . . ?
C010 C00U H00Y 120.6 . . ?
C00B C00U H00Y 120.6 . . ?
C00C C00V H00Z 109.5 . . ?
C00C C00V H010 109.5 . . ?
H00Z C00V H010 109.5 . . ?
C00C C00V H011 109.5 . . ?
H00Z C00V H011 109.5 . . ?
H010 C00V H011 109.5 . . ?
C00O C00W C010 121.7(3) . . ?
C00O C00W H012 119.2 . . ?
C010 C00W H012 119.2 . . ?
C00K C00X H013 109.5 . . ?
C00K C00X H014 109.5 . . ?
H013 C00X H014 109.5 . . ?
C00K C00X H015 109.5 . . ?
H013 C00X H015 109.5 . . ?
H014 C00X H015 109.5 . . ?
C00K C00Y H016 109.5 . . ?
C00K C00Y H017 109.5 . . ?
H016 C00Y H017 109.5 . . ?
C00K C00Y H018 109.5 . . ?
H016 C00Y H018 109.5 . . ?
H017 C00Y H018 109.5 . . ?
C00G C00Z H019 109.5 . . ?
C00G C00Z H01A 109.5 . . ?
H019 C00Z H01A 109.5 . . ?
C00G C00Z H01B 109.5 . . ?
H019 C00Z H01B 109.5 . . ?
H01A C00Z H01B 109.5 . . ?
C00U C010 C00W 121.1(3) . . ?
C00U C010 H01C 119.4 . . ?
C00W C010 H01C 119.4 . . ?
C2_1 C1_1 C6_1 116.1(6) . . ?
C2_1 C1_1 C7_1 124.4(7) . . ?
C6_1 C1_1 C7_1 119.4(8) . . ?
C3_1 C2_1 C1_1 128.0 . . ?
C3_1 C2_1 H2_1 116.0 . . ?
C1_1 C2_1 H2_1 116.0 . . ?
C2_1 C3_1 C4_1 116.7(5) . . ?
C2_1 C3_1 H3_1 121.7 . . ?
C4_1 C3_1 H3_1 121.7 . . ?
C5_1 C4_1 C3_1 118.7(9) . . ?
C5_1 C4_1 H4_1 120.7 . . ?
C3_1 C4_1 H4_1 120.7 . . ?
C4_1 C5_1 C6_1 121.6(10) . . ?
C4_1 C5_1 H5_1 119.2 . . ?
C6_1 C5_1 H5_1 119.2 . . ?
C1_1 C6_1 C5_1 118.6(10) . . ?
C1_1 C6_1 H6_1 120.7 . . ?
C5_1 C6_1 H6_1 120.7 . . ?
C1_1 C7_1 H7A_1 109.5 . . ?
C1_1 C7_1 H7B_1 109.5 . . ?
H7A_1 C7_1 H7B_1 109.5 . . ?
C1_1 C7_1 H7C_1 109.5 . . ?
H7A_1 C7_1 H7C_1 109.5 . . ?
H7B_1 C7_1 H7C_1 109.5 . . ?
C6_2 C1_2 C7_2 122.3(9) . . ?
C6_2 C1_2 C2_2 119.4(8) . . ?
C7_2 C1_2 C2_2 118.3(7) . . ?
C3_2 C2_2 C1_2 119.9 . . ?
C3_2 C2_2 H2_2 120.0 . . ?
C1_2 C2_2 H2_2 120.0 . . ?
C2_2 C3_2 C4_2 120.8(6) . . ?
C2_2 C3_2 H3_2 119.6 . . ?
C4_2 C3_2 H3_2 119.6 . . ?
C5_2 C4_2 C3_2 119.3(10) . . ?
C5_2 C4_2 H4_2 120.3 . . ?
C3_2 C4_2 H4_2 120.3 . . ?
C4_2 C5_2 C6_2 119.3(10) . . ?
C4_2 C5_2 H5_2 120.3 . . ?
C6_2 C5_2 H5_2 120.3 . . ?
C1_2 C6_2 C5_2 121.0(14) . . ?
C1_2 C6_2 H6_2 119.5 . . ?
C5_2 C6_2 H6_2 119.5 . . ?
C1_2 C7_2 H7A_2 109.5 . . ?
C1_2 C7_2 H7B_2 109.5 . . ?
H7A_2 C7_2 H7B_2 109.5 . . ?
C1_2 C7_2 H7C_2 109.5 . . ?
H7A_2 C7_2 H7C_2 109.5 . . ?
H7B_2 C7_2 H7C_2 109.5 . . ?

loop_
_geom_bond_atom_site_label_1
_geom_bond_atom_site_label_2
_geom_bond_distance
_geom_bond_site_symmetry_2
_geom_bond_publ_flag
Cr01 C005 2.093(2) . ?
Cr01 C00L 2.211(2) . ?
Cr01 Cl02 2.3123(7) . ?
Cr01 C00A 2.323(2) . ?
Cr01 C00F 2.371(2) . ?
Cr01 C00B 2.433(2) . ?
Cr01 C009 2.476(2) . ?
N003 C005 1.308(3) . ?
N003 C004 1.471(3) . ?
N003 C00K 1.539(3) . ?
C004 C00D 1.409(3) . ?
C004 C007 1.415(3) . ?
C005 C006 1.523(3) . ?
C006 C00T 1.523(3) . ?
C006 C00N 1.535(3) . ?
C006 C00I 1.544(3) . ?
C007 C008 1.391(4) . ?
C007 C00C 1.522(3) . ?
C008 C00R 1.383(4) . ?
C008 H008 0.9500 . ?
C009 C00M 1.406(4) . ?
C009 C00F 1.435(3) . ?
C009 C00B 1.453(3) . ?
C00A C00O 1.420(4) . ?
C00A C00B 1.428(3) . ?
C00A C00L 1.431(4) . ?
C00B C00U 1.414(4) . ?
C00C C00J 1.530(4) . ?
C00C C00V 1.541(4) . ?
C00C H00C 1.0000 . ?
C00D C00H 1.397(3) . ?
C00D C00G 1.517(3) . ?
C00E C00P 1.369(4) . ?
C00E C00F 1.416(4) . ?
C00E H00E 0.9500 . ?
C00F C00L 1.441(3) . ?
C00G C00S 1.535(3) . ?
C00G C00Z 1.539(3) . ?
C00G H00G 1.0000 . ?
C00H C00R 1.376(4) . ?
C00H H00H 0.9500 . ?
C00I H00A 0.9800 . ?
C00I H00B 0.9800 . ?
C00I H00D 0.9800 . ?
C00J H00F 0.9800 . ?
C00J H00I 0.9800 . ?
C00J H00J 0.9800 . ?
C00K C00Y 1.525(4) . ?
C00K C00N 1.525(3) . ?
C00K C00X 1.529(4) . ?
C00L H00L 1.0000 . ?
C00M C00Q 1.371(4) . ?
C00M H00M 0.9500 . ?
C00N H00K 0.9900 . ?
C00N H00N 0.9900 . ?
C00O C00W 1.362(4) . ?
C00O H00O 0.9500 . ?
C00P C00Q 1.409(4) . ?
C00P H00P 0.9500 . ?
C00Q H00Q 0.9500 . ?
C00R H00R 0.9500 . ?
C00S H00S 0.9800 . ?
C00S H00T 0.9800 . ?
C00S H00U 0.9800 . ?
C00T H00V 0.9800 . ?
C00T H00W 0.9800 . ?
C00T H00X 0.9800 . ?
C00U C010 1.371(4) . ?
C00U H00Y 0.9500 . ?
C00V H00Z 0.9800 . ?
C00V H010 0.9800 . ?
C00V H011 0.9800 . ?
C00W C010 1.400(4) . ?
C00W H012 0.9500 . ?
C00X H013 0.9800 . ?
C00X H014 0.9800 . ?
C00X H015 0.9800 . ?
C00Y H016 0.9800 . ?
C00Y H017 0.9800 . ?
C00Y H018 0.9800 . ?
C00Z H019 0.9800 . ?
C00Z H01A 0.9800 . ?
C00Z H01B 0.9800 . ?
C010 H01C 0.9500 . ?
C1_1 C2_1 1.4000 . ?
C1_1 C6_1 1.42(2) . ?
C1_1 C7_1 1.425(13) . ?
C2_1 C3_1 1.3248 . ?
C2_1 H2_1 0.9500 . ?
C3_1 C4_1 1.501(12) . ?
C3_1 H3_1 0.9500 . ?
C4_1 C5_1 1.356(12) . ?
C4_1 H4_1 0.9500 . ?
C5_1 C6_1 1.478(17) . ?
C5_1 H5_1 0.9500 . ?
C6_1 H6_1 0.9500 . ?
C7_1 H7A_1 0.9800 . ?
C7_1 H7B_1 0.9800 . ?
C7_1 H7C_1 0.9800 . ?
C1_2 C6_2 1.352(17) . ?
C1_2 C7_2 1.393(11) . ?
C1_2 C2_2 1.4000 . ?
C2_2 C3_2 1.3445 . ?
C2_2 H2_2 0.9500 . ?
C3_2 C4_2 1.434(11) . ?
C3_2 H3_2 0.9500 . ?
C4_2 C5_2 1.335(12) . ?
C4_2 H4_2 0.9500 . ?
C5_2 C6_2 1.425(15) . ?
C5_2 H5_2 0.9500 . ?
C6_2 H6_2 0.9500 . ?
C7_2 H7A_2 0.9800 . ?
C7_2 H7B_2 0.9800 . ?
C7_2 H7C_2 0.9800 . ?

loop_
_geom_torsion_atom_site_label_1
_geom_torsion_atom_site_label_2
_geom_torsion_atom_site_label_3
_geom_torsion_atom_site_label_4
_geom_torsion
_geom_torsion_site_symmetry_1
_geom_torsion_site_symmetry_2
_geom_torsion_site_symmetry_3
_geom_torsion_site_symmetry_4
_geom_torsion_publ_flag
C005 N003 C004 C00D -83.1(3) . . . . ?
C00K N003 C004 C00D 94.0(3) . . . . ?
C005 N003 C004 C007 97.5(3) . . . . ?
C00K N003 C004 C007 -85.4(3) . . . . ?
C004 N003 C005 C006 -169.0(2) . . . . ?
C00K N003 C005 C006 13.8(3) . . . . ?
C004 N003 C005 Cr01 18.6(3) . . . . ?
C00K N003 C005 Cr01 -158.67(17) . . . . ?
N003 C005 C006 C00T -146.5(2) . . . . ?
Cr01 C005 C006 C00T 26.9(3) . . . . ?
N003 C005 C006 C00N -22.8(2) . . . . ?
Cr01 C005 C006 C00N 150.56(16) . . . . ?
N003 C005 C006 C00I 94.8(2) . . . . ?
Cr01 C005 C006 C00I -91.8(2) . . . . ?
C00D C004 C007 C008 -3.7(4) . . . . ?
N003 C004 C007 C008 175.7(2) . . . . ?
C00D C004 C007 C00C 174.3(2) . . . . ?
N003 C004 C007 C00C -6.3(3) . . . . ?
C004 C007 C008 C00R 0.8(4) . . . . ?
C00C C007 C008 C00R -177.3(2) . . . . ?
C00O C00A C00B C00U 2.1(3) . . . . ?
C00L C00A C00B C00U 177.1(2) . . . . ?
Cr01 C00A C00B C00U 117.0(2) . . . . ?
C00O C00A C00B C009 -179.5(2) . . . . ?
C00L C00A C00B C009 -4.4(3) . . . . ?
Cr01 C00A C00B C009 -64.57(16) . . . . ?
C00O C00A C00B Cr01 -114.9(2) . . . . ?
C00L C00A C00B Cr01 60.15(16) . . . . ?
C00M C009 C00B C00U 3.5(5) . . . . ?
C00F C009 C00B C00U 179.3(3) . . . . ?
Cr01 C009 C00B C00U -121.2(3) . . . . ?
C00M C009 C00B C00A -174.7(2) . . . . ?
C00F C009 C00B C00A 1.1(3) . . . . ?
Cr01 C009 C00B C00A 60.65(16) . . . . ?
C00M C009 C00B Cr01 124.6(3) . . . . ?
C00F C009 C00B Cr01 -59.57(16) . . . . ?
C008 C007 C00C C00J 64.3(3) . . . . ?
C004 C007 C00C C00J -113.6(3) . . . . ?
C008 C007 C00C C00V -57.4(3) . . . . ?
C004 C007 C00C C00V 124.6(3) . . . . ?
C007 C004 C00D C00H 3.7(4) . . . . ?
N003 C004 C00D C00H -175.7(2) . . . . ?
C007 C004 C00D C00G -171.1(2) . . . . ?
N003 C004 C00D C00G 9.5(4) . . . . ?
C00P C00E C00F C009 4.8(4) . . . . ?
C00P C00E C00F C00L 179.4(3) . . . . ?
C00P C00E C00F Cr01 95.6(3) . . . . ?
C00M C009 C00F C00E -5.1(3) . . . . ?
C00B C009 C00F C00E 178.5(2) . . . . ?
Cr01 C009 C00F C00E 117.4(2) . . . . ?
C00M C009 C00F C00L 179.0(2) . . . . ?
C00B C009 C00F C00L 2.6(3) . . . . ?
Cr01 C009 C00F C00L -58.43(16) . . . . ?
C00M C009 C00F Cr01 -122.6(2) . . . . ?
C00B C009 C00F Cr01 61.06(16) . . . . ?
C00H C00D C00G C00S 62.8(3) . . . . ?
C004 C00D C00G C00S -122.4(3) . . . . ?
C00H C00D C00G C00Z -59.4(3) . . . . ?
C004 C00D C00G C00Z 115.4(3) . . . . ?
C004 C00D C00H C00R -0.8(4) . . . . ?
C00G C00D C00H C00R 174.4(2) . . . . ?
C005 N003 C00K C00Y -120.6(2) . . . . ?
C004 N003 C00K C00Y 62.1(3) . . . . ?
C005 N003 C00K C00N 1.2(3) . . . . ?
C004 N003 C00K C00N -176.1(2) . . . . ?
C005 N003 C00K C00X 119.2(2) . . . . ?
C004 N003 C00K C00X -58.1(3) . . . . ?
C00O C00A C00L C00F -179.8(3) . . . . ?
C00B C00A C00L C00F 6.0(3) . . . . ?
Cr01 C00A C00L C00F 72.22(17) . . . . ?
C00O C00A C00L Cr01 107.9(3) . . . . ?
C00B C00A C00L Cr01 -66.19(17) . . . . ?
C00E C00F C00L C00A 179.7(3) . . . . ?
C009 C00F C00L C00A -5.3(3) . . . . ?
Cr01 C00F C00L C00A -70.87(17) . . . . ?
C00E C00F C00L Cr01 -109.5(3) . . . . ?
C009 C00F C00L Cr01 65.54(17) . . . . ?
C00F C009 C00M C00Q 2.0(4) . . . . ?
C00B C009 C00M C00Q 177.3(3) . . . . ?
Cr01 C009 C00M C00Q -84.0(3) . . . . ?
C00Y C00K C00N C006 106.5(2) . . . . ?
C00X C00K C00N C006 -130.3(2) . . . . ?
N003 C00K C00N C006 -15.5(2) . . . . ?
C00T C006 C00N C00K 147.9(2) . . . . ?
C005 C006 C00N C00K 23.4(2) . . . . ?
C00I C006 C00N C00K -89.9(2) . . . . ?
C00B C00A C00O C00W -2.1(4) . . . . ?
C00L C00A C00O C00W -175.8(3) . . . . ?
Cr01 C00A C00O C00W -91.9(3) . . . . ?
C00F C00E C00P C00Q -1.4(4) . . . . ?
C009 C00M C00Q C00P 1.6(4) . . . . ?
C00E C00P C00Q C00M -2.0(4) . . . . ?
C00D C00H C00R C008 -2.0(4) . . . . ?
C007 C008 C00R C00H 2.0(4) . . . . ?
C00A C00B C00U C010 -1.0(4) . . . . ?
C009 C00B C00U C010 -179.0(2) . . . . ?
Cr01 C00B C00U C010 81.8(3) . . . . ?
C00A C00O C00W C010 1.1(4) . . . . ?
C00B C00U C010 C00W -0.1(4) . . . . ?
C00O C00W C010 C00U 0.1(4) . . . . ?
C6_1 C1_1 C2_1 C3_1 -3.3(15) . . . . ?
C7_1 C1_1 C2_1 C3_1 -179.2(10) . . . . ?
C1_1 C2_1 C3_1 C4_1 -1.9(15) . . . . ?
C2_1 C3_1 C4_1 C5_1 4.4(13) . . . . ?
C3_1 C4_1 C5_1 C6_1 -1.7(13) . . . . ?
C2_1 C1_1 C6_1 C5_1 5.9(15) . . . . ?
C7_1 C1_1 C6_1 C5_1 -178.0(9) . . . . ?
C4_1 C5_1 C6_1 C1_1 -3.5(16) . . . . ?
C6_2 C1_2 C2_2 C3_2 -2.0(13) . . . . ?
C7_2 C1_2 C2_2 C3_2 179.2(8) . . . . ?
C1_2 C2_2 C3_2 C4_2 -0.4(13) . . . . ?
C2_2 C3_2 C4_2 C5_2 0.4(13) . . . . ?
C3_2 C4_2 C5_2 C6_2 1.9(13) . . . . ?
C7_2 C1_2 C6_2 C5_2 -176.9(9) . . . . ?
C2_2 C1_2 C6_2 C5_2 4.4(16) . . . . ?
C4_2 C5_2 C6_2 C1_2 -4.4(16) . . . . ?
